data_4316213
loop_
_publ_author_name
'Andreas Eichh\"ofer'
'Oliver Hampe'
'Sergei Lebedkin'
'Florian Weigend'

_publ_section_title
;
 Bistrimethylsilylamide Transition-Metal Complexes as Starting Reagents in
 the Synthesis of Ternary Cd-Mn-Se Cluster Complexes
;
_journal_name_full 'Inorganic Chemistry'
_journal_page_first 7331
_journal_page_last 7339
_journal_paper_doi 10.1021/ic100310w
_journal_volume 49
_journal_year 2010
_chemical_formula_moiety '[Cd4Mn6Se4(SePh)12(PnPr3)4]'
_chemical_formula_sum 'C108 H144 Cd4 Mn6 P4 Se16'
_chemical_formula_weight 3608.71
_chemical_name_systematic
; 
 ? 
;
_space_group_IT_number 219
_symmetry_cell_setting cubic
_symmetry_space_group_name_Hall 'F -4a 2 3'
_symmetry_space_group_name_H-M 'F -4 3 c'
_atom_sites_solution_hydrogens geom
_atom_sites_solution_primary direct
_atom_sites_solution_secondary difmap
_audit_creation_method SHELXL-97
_cell_angle_alpha 90.00
_cell_angle_beta 90.00
_cell_angle_gamma 90.00
_cell_formula_units_Z 16
_cell_length_a 37.295(4)
_cell_length_b 37.295(4)
_cell_length_c 37.295(4)
_cell_measurement_reflns_used 60174
_cell_measurement_temperature 190(2)
_cell_measurement_theta_max 25.08
_cell_measurement_theta_min 1.89
_cell_volume 51874(10)
_computing_cell_refinement 'STOE X-AREA'
_computing_data_collection 'STOE X-AREA'
_computing_data_reduction 'STOE X-RED'
_computing_structure_refinement 'SHELXL-97 (Sheldrick, 1997)'
_computing_structure_solution 'SHELXS-97 (Sheldrick, 1990)'
_diffrn_ambient_temperature 190(2)
_diffrn_detector_area_resol_mean 6.67
_diffrn_measured_fraction_theta_full 0.991
_diffrn_measured_fraction_theta_max 0.991
_diffrn_measurement_device_type 'STOE IPDS 2T'
_diffrn_measurement_method 'rotation method'
_diffrn_radiation_monochromator graphite
_diffrn_radiation_source 'fine-focus sealed tube'
_diffrn_radiation_type MoK\a
_diffrn_radiation_wavelength 0.71073
_diffrn_reflns_av_R_equivalents 0.0884
_diffrn_reflns_av_sigmaI/netI 0.0364
_diffrn_reflns_limit_h_max 43
_diffrn_reflns_limit_h_min -32
_diffrn_reflns_limit_k_max 41
_diffrn_reflns_limit_k_min -43
_diffrn_reflns_limit_l_max 37
_diffrn_reflns_limit_l_min -43
_diffrn_reflns_number 33776
_diffrn_reflns_theta_full 24.59
_diffrn_reflns_theta_max 24.59
_diffrn_reflns_theta_min 1.89
_exptl_absorpt_coefficient_mu 5.785
_exptl_absorpt_correction_T_max 0.2627
_exptl_absorpt_correction_T_min 0.1557
_exptl_absorpt_correction_type integration
_exptl_absorpt_process_details STOE-XRED32
_exptl_crystal_colour red
_exptl_crystal_density_diffrn 1.848
_exptl_crystal_density_method 'not measured'
_exptl_crystal_description blocks
_exptl_crystal_F_000 27808
_exptl_crystal_size_max 0.5
_exptl_crystal_size_mid 0.45
_exptl_crystal_size_min 0.25
_refine_diff_density_max 0.612
_refine_diff_density_min -0.420
_refine_diff_density_rms 0.071
_refine_ls_abs_structure_details 'Flack H D (1983), Acta Cryst. A39, 876-881'
_refine_ls_abs_structure_Flack 0.039(19)
_refine_ls_extinction_method none
_refine_ls_goodness_of_fit_ref 0.972
_refine_ls_hydrogen_treatment constr
_refine_ls_matrix_type full
_refine_ls_number_parameters 209
_refine_ls_number_reflns 3632
_refine_ls_number_restraints 2
_refine_ls_restrained_S_all 0.976
_refine_ls_R_factor_all 0.0526
_refine_ls_R_factor_gt 0.0442
_refine_ls_shift/su_max 0.001
_refine_ls_shift/su_mean 0.000
_refine_ls_structure_factor_coef Fsqd
_refine_ls_weighting_details 'calc w=1/[\s^2^(Fo^2^)+(0.1000P)^2^+0.0000P] where P=(Fo^2^+2Fc^2^)/3'
_refine_ls_weighting_scheme calc
_refine_ls_wR_factor_gt 0.1280
_refine_ls_wR_factor_ref 0.1347
_reflns_number_gt 3173
_reflns_number_total 3632
_reflns_threshold_expression >2sigma(I)
_cod_data_source_file ic100310w_si_002.cif
_cod_data_source_block f-43c
_cod_original_cell_volume 51876(10)
_cod_database_code 4316213

loop_
_symmetry_equiv_pos_as_xyz
'x, y, z'
'-x, -y, z'
'-x, y, -z'
'x, -y, -z'
'z, x, y'
'z, -x, -y'
'-z, -x, y'
'-z, x, -y'
'y, z, x'
'-y, z, -x'
'y, -z, -x'
'-y, -z, x'
'y+1/2, x+1/2, z+1/2'
'-y+1/2, -x+1/2, z+1/2'
'y+1/2, -x+1/2, -z+1/2'
'-y+1/2, x+1/2, -z+1/2'
'x+1/2, z+1/2, y+1/2'
'-x+1/2, z+1/2, -y+1/2'
'-x+1/2, -z+1/2, y+1/2'
'x+1/2, -z+1/2, -y+1/2'
'z+1/2, y+1/2, x+1/2'
'z+1/2, -y+1/2, -x+1/2'
'-z+1/2, y+1/2, -x+1/2'
'-z+1/2, -y+1/2, x+1/2'
'x, y+1/2, z+1/2'
'-x, -y+1/2, z+1/2'
'-x, y+1/2, -z+1/2'
'x, -y+1/2, -z+1/2'
'z, x+1/2, y+1/2'
'z, -x+1/2, -y+1/2'
'-z, -x+1/2, y+1/2'
'-z, x+1/2, -y+1/2'
'y, z+1/2, x+1/2'
'-y, z+1/2, -x+1/2'
'y, -z+1/2, -x+1/2'
'-y, -z+1/2, x+1/2'
'y+1/2, x+1, z+1'
'-y+1/2, -x+1, z+1'
'y+1/2, -x+1, -z+1'
'-y+1/2, x+1, -z+1'
'x+1/2, z+1, y+1'
'-x+1/2, z+1, -y+1'
'-x+1/2, -z+1, y+1'
'x+1/2, -z+1, -y+1'
'z+1/2, y+1, x+1'
'z+1/2, -y+1, -x+1'
'-z+1/2, y+1, -x+1'
'-z+1/2, -y+1, x+1'
'x+1/2, y, z+1/2'
'-x+1/2, -y, z+1/2'
'-x+1/2, y, -z+1/2'
'x+1/2, -y, -z+1/2'
'z+1/2, x, y+1/2'
'z+1/2, -x, -y+1/2'
'-z+1/2, -x, y+1/2'
'-z+1/2, x, -y+1/2'
'y+1/2, z, x+1/2'
'-y+1/2, z, -x+1/2'
'y+1/2, -z, -x+1/2'
'-y+1/2, -z, x+1/2'
'y+1, x+1/2, z+1'
'-y+1, -x+1/2, z+1'
'y+1, -x+1/2, -z+1'
'-y+1, x+1/2, -z+1'
'x+1, z+1/2, y+1'
'-x+1, z+1/2, -y+1'
'-x+1, -z+1/2, y+1'
'x+1, -z+1/2, -y+1'
'z+1, y+1/2, x+1'
'z+1, -y+1/2, -x+1'
'-z+1, y+1/2, -x+1'
'-z+1, -y+1/2, x+1'
'x+1/2, y+1/2, z'
'-x+1/2, -y+1/2, z'
'-x+1/2, y+1/2, -z'
'x+1/2, -y+1/2, -z'
'z+1/2, x+1/2, y'
'z+1/2, -x+1/2, -y'
'-z+1/2, -x+1/2, y'
'-z+1/2, x+1/2, -y'
'y+1/2, z+1/2, x'
'-y+1/2, z+1/2, -x'
'y+1/2, -z+1/2, -x'
'-y+1/2, -z+1/2, x'
'y+1, x+1, z+1/2'
'-y+1, -x+1, z+1/2'
'y+1, -x+1, -z+1/2'
'-y+1, x+1, -z+1/2'
'x+1, z+1, y+1/2'
'-x+1, z+1, -y+1/2'
'-x+1, -z+1, y+1/2'
'x+1, -z+1, -y+1/2'
'z+1, y+1, x+1/2'
'z+1, -y+1, -x+1/2'
'-z+1, y+1, -x+1/2'
'-z+1, -y+1, x+1/2'

loop_
_atom_site_label
_atom_site_type_symbol
_atom_site_fract_x
_atom_site_fract_y
_atom_site_fract_z
_atom_site_U_iso_or_equiv
_atom_site_adp_type
_atom_site_occupancy
_atom_site_symmetry_multiplicity
_atom_site_calc_flag
_atom_site_refinement_flags
_atom_site_disorder_assembly
_atom_site_disorder_group
Cd1 Cd 0.07648(2) 0.42352(2) 0.92352(2) 0.0691(3) Uani 0.90 3 d SP . .
CD1A Mn 0.07648(2) 0.42352(2) 0.92352(2) 0.0691(3) Uani 0.10 3 d SP . .
Mn1 Mn 0.07277(5) 0.5000 1.0000 0.0685(5) Uani 0.93 2 d SP . .
MN1A Cd 0.07277(5) 0.5000 1.0000 0.0685(5) Uani 0.07 2 d SP . .
Se1 Se 0.11498(2) 0.44851(2) 0.97741(3) 0.0652(3) Uani 1 1 d . . .
Se2 Se 0.04282(3) 0.45718(3) 1.04282(3) 0.0797(5) Uani 1 3 d S . .
P1 P 0.11607(8) 0.38393(8) 0.88393(8) 0.0861(13) Uani 1 3 d S . .
Cd2 Cd 0.326342(17) 0.326342(17) 0.826342(17) 0.0508(3) Uani 0.90 3 d SP . .
CD2A Mn 0.326342(17) 0.326342(17) 0.826342(17) 0.0508(3) Uani 0.10 3 d SP . .
Mn2 Mn 0.2500 0.32247(4) 0.7500 0.0453(3) Uani 0.93 2 d SP . .
MN2A Cd 0.2500 0.32247(4) 0.7500 0.0453(3) Uani 0.07 2 d SP . .
Se3 Se 0.29290(2) 0.29290(2) 0.70710(2) 0.0511(3) Uani 1 3 d S . .
Se4 Se 0.27550(2) 0.366173(19) 0.79850(2) 0.0501(2) Uani 1 1 d . . .
P2 P 0.36627(5) 0.36627(5) 0.86627(5) 0.0495(7) Uani 1 3 d S . .
C1 C 0.1549(2) 0.4716(2) 0.9539(2) 0.0582(18) Uani 1 1 d . . .
C2 C 0.1512(3) 0.4988(3) 0.9294(3) 0.086(3) Uani 1 1 d . . .
H2 H 0.1279 0.5072 0.9233 0.103 Uiso 1 1 calc R . .
C3 C 0.1812(4) 0.5142(3) 0.9136(3) 0.093(3) Uani 1 1 d . . .
H3 H 0.1784 0.5321 0.8957 0.111 Uiso 1 1 calc R . .
C4 C 0.2136(3) 0.5040(3) 0.9235(3) 0.091(3) Uani 1 1 d . . .
H4 H 0.2340 0.5151 0.9131 0.109 Uiso 1 1 calc R . .
C5 C 0.2180(3) 0.4785(4) 0.9476(3) 0.118(5) Uani 1 1 d . . .
H5 H 0.2415 0.4717 0.9548 0.141 Uiso 1 1 calc R . .
C6 C 0.1883(3) 0.4615(3) 0.9626(3) 0.092(3) Uani 1 1 d . . .
H6 H 0.1918 0.4425 0.9792 0.110 Uiso 1 1 calc R . .
C7 C 0.1610(4) 0.4008(6) 0.8733(5) 0.154(7) Uani 1 1 d D . .
H7A H 0.1743 0.4039 0.8961 0.185 Uiso 1 1 calc R . .
H7B H 0.1737 0.3822 0.8593 0.185 Uiso 1 1 calc R . .
C8 C 0.1628(7) 0.4351(5) 0.8530(6) 0.243(15) Uani 1 1 d D . .
H8A H 0.1536 0.4553 0.8676 0.292 Uiso 1 1 calc R . .
H8B H 0.1487 0.4336 0.8305 0.292 Uiso 1 1 calc R . .
C9 C 0.2049(5) 0.4397(5) 0.8447(5) 0.179(10) Uani 1 1 d D . .
H9A H 0.2088 0.4617 0.8308 0.268 Uiso 1 1 calc R . .
H9B H 0.2135 0.4190 0.8310 0.268 Uiso 1 1 calc R . .
H9C H 0.2182 0.4413 0.8674 0.268 Uiso 1 1 calc R . .
C10 C 0.30270(19) 0.4034(2) 0.7758(2) 0.0530(17) Uani 1 1 d . . .
C11 C 0.3349(3) 0.3979(2) 0.7597(3) 0.076(3) Uani 1 1 d . . .
H11 H 0.3445 0.3743 0.7586 0.092 Uiso 1 1 calc R . .
C12 C 0.3541(3) 0.4265(3) 0.7448(3) 0.089(3) Uani 1 1 d . . .
H12 H 0.3766 0.4227 0.7335 0.106 Uiso 1 1 calc R . .
C13 C 0.3391(4) 0.4610(3) 0.7471(3) 0.099(4) Uani 1 1 d . . .
H13 H 0.3515 0.4807 0.7367 0.119 Uiso 1 1 calc R . .
C14 C 0.3081(4) 0.4665(3) 0.7634(4) 0.100(4) Uani 1 1 d . . .
H14 H 0.2987 0.4901 0.7652 0.120 Uiso 1 1 calc R . .
C15 C 0.2893(3) 0.4378(3) 0.7778(3) 0.084(3) Uani 1 1 d . . .
H15 H 0.2669 0.4419 0.7893 0.101 Uiso 1 1 calc R . .
C16 C 0.3543(3) 0.4137(2) 0.8669(2) 0.066(2) Uani 1 1 d . . .
H16A H 0.3721 0.4266 0.8818 0.079 Uiso 1 1 calc R . .
H16B H 0.3563 0.4231 0.8422 0.079 Uiso 1 1 calc R . .
C17 C 0.3176(2) 0.4224(3) 0.8808(2) 0.071(2) Uani 1 1 d . . .
H17A H 0.3155 0.4138 0.9058 0.086 Uiso 1 1 calc R . .
H17B H 0.2995 0.4096 0.8662 0.086 Uiso 1 1 calc R . .
C18 C 0.3100(3) 0.4620(3) 0.8796(3) 0.101(4) Uani 1 1 d . . .
H18A H 0.2856 0.4665 0.8885 0.152 Uiso 1 1 calc R . .
H18B H 0.3120 0.4706 0.8549 0.152 Uiso 1 1 calc R . .
H18C H 0.3273 0.4747 0.8948 0.152 Uiso 1 1 calc R . .

loop_
_atom_site_aniso_label
_atom_site_aniso_U_11
_atom_site_aniso_U_22
_atom_site_aniso_U_33
_atom_site_aniso_U_23
_atom_site_aniso_U_13
_atom_site_aniso_U_12
Cd1 0.0691(3) 0.0691(3) 0.0691(3) 0.0028(3) -0.0028(3) -0.0028(3)
CD1A 0.0691(3) 0.0691(3) 0.0691(3) 0.0028(3) -0.0028(3) -0.0028(3)
Mn1 0.0614(10) 0.0731(11) 0.0710(11) -0.0118(9) 0.000 0.000
MN1A 0.0614(10) 0.0731(11) 0.0710(11) -0.0118(9) 0.000 0.000
Se1 0.0630(5) 0.0671(5) 0.0655(5) 0.0025(4) -0.0032(4) -0.0013(4)
Se2 0.0797(5) 0.0797(5) 0.0797(5) -0.0063(6) 0.0063(6) -0.0063(6)
P1 0.0861(13) 0.0861(13) 0.0861(13) -0.0056(14) 0.0056(14) 0.0056(14)
Cd2 0.0508(3) 0.0508(3) 0.0508(3) 0.0038(3) 0.0038(3) 0.0038(3)
CD2A 0.0508(3) 0.0508(3) 0.0508(3) 0.0038(3) 0.0038(3) 0.0038(3)
Mn2 0.0456(7) 0.0414(7) 0.0490(8) 0.000 -0.0039(6) 0.000
MN2A 0.0456(7) 0.0414(7) 0.0490(8) 0.000 -0.0039(6) 0.000
Se3 0.0511(3) 0.0511(3) 0.0511(3) -0.0005(3) -0.0005(3) 0.0005(3)
Se4 0.0559(4) 0.0444(4) 0.0499(4) -0.0025(3) -0.0055(3) 0.0026(3)
P2 0.0495(7) 0.0495(7) 0.0495(7) 0.0019(8) 0.0019(8) 0.0019(8)
C1 0.074(5) 0.045(4) 0.055(4) 0.003(3) -0.007(4) -0.001(4)
C2 0.064(5) 0.071(6) 0.122(9) 0.028(6) -0.007(5) -0.005(5)
C3 0.118(9) 0.071(6) 0.088(7) 0.031(5) -0.010(7) -0.022(6)
C4 0.082(7) 0.114(9) 0.077(6) 0.012(6) 0.000(5) -0.028(6)
C5 0.073(7) 0.172(13) 0.108(9) 0.077(9) 0.002(6) -0.014(7)
C6 0.073(6) 0.110(8) 0.091(7) 0.040(7) -0.015(6) 0.015(6)
C7 0.127(12) 0.200(19) 0.136(13) 0.037(13) 0.037(10) -0.033(12)
C8 0.40(5) 0.16(2) 0.17(2) -0.058(17) -0.05(3) 0.06(3)
C9 0.183(19) 0.188(18) 0.165(17) -0.023(14) 0.085(15) -0.089(16)
C10 0.058(4) 0.051(4) 0.050(4) -0.003(3) -0.014(3) -0.006(3)
C11 0.095(7) 0.050(4) 0.084(6) 0.018(4) -0.005(5) -0.006(4)
C12 0.084(6) 0.090(7) 0.092(7) 0.017(6) 0.007(6) -0.013(6)
C13 0.115(10) 0.079(7) 0.103(8) 0.032(7) -0.042(8) -0.043(7)
C14 0.130(11) 0.055(6) 0.114(10) 0.012(5) -0.003(8) -0.004(6)
C15 0.115(9) 0.060(5) 0.077(6) 0.000(5) -0.017(6) -0.003(5)
C16 0.084(6) 0.059(5) 0.054(5) 0.004(4) 0.002(4) -0.001(4)
C17 0.077(6) 0.075(6) 0.062(5) -0.004(4) 0.000(4) 0.021(5)
C18 0.100(8) 0.088(7) 0.116(9) -0.034(7) -0.024(7) 0.042(6)

loop_
_atom_type_symbol
_atom_type_description
_atom_type_scat_dispersion_real
_atom_type_scat_dispersion_imag
_atom_type_scat_source
C C 0.0033 0.0016 'International Tables Vol C Tables 4.2.6.8 and 6.1.1.4'
H H 0.0000 0.0000 'International Tables Vol C Tables 4.2.6.8 and 6.1.1.4'
P P 0.1023 0.0942 'International Tables Vol C Tables 4.2.6.8 and 6.1.1.4'
Mn Mn 0.3368 0.7283 'International Tables Vol C Tables 4.2.6.8 and 6.1.1.4'
Se Se -0.0929 2.2259 'International Tables Vol C Tables 4.2.6.8 and 6.1.1.4'
Cd Cd -0.8075 1.2024 'International Tables Vol C Tables 4.2.6.8 and 6.1.1.4'

loop_
_geom_angle_atom_site_label_1
_geom_angle_atom_site_label_2
_geom_angle_atom_site_label_3
_geom_angle
_geom_angle_site_symmetry_1
_geom_angle_site_symmetry_3
_geom_angle_publ_flag
P1 Cd1 Se1 109.23(4) . 82_546 ?
P1 Cd1 Se1 109.23(4) . 31_655 ?
Se1 Cd1 Se1 109.72(3) 82_546 31_655 ?
P1 Cd1 Se1 109.23(4) . . ?
Se1 Cd1 Se1 109.71(3) 82_546 . ?
Se1 Cd1 Se1 109.71(3) 31_655 . ?
Se2 Mn1 Se2 127.37(12) . 4_567 ?
Se2 Mn1 Se1 90.32(4) . . ?
Se2 Mn1 Se1 121.78(3) 4_567 . ?
Se2 Mn1 Se1 121.78(3) . 4_567 ?
Se2 Mn1 Se1 90.32(4) 4_567 4_567 ?
Se1 Mn1 Se1 106.20(8) . 4_567 ?
C1 Se1 Mn1 106.4(2) . . ?
C1 Se1 Cd1 103.3(2) . . ?
Mn1 Se1 Cd1 100.17(5) . . ?
MN1A Se2 Mn1 0.00(8) 30_456 30_456 ?
MN1A Se2 MN1A 99.23(7) 30_456 81_446 ?
Mn1 Se2 MN1A 99.23(7) 30_456 81_446 ?
MN1A Se2 Mn1 99.23(7) 30_456 81_446 ?
Mn1 Se2 Mn1 99.23(7) 30_456 81_446 ?
MN1A Se2 Mn1 0.00(8) 81_446 81_446 ?
MN1A Se2 Mn1 99.22(7) 30_456 . ?
Mn1 Se2 Mn1 99.22(7) 30_456 . ?
MN1A Se2 Mn1 99.22(7) 81_446 . ?
Mn1 Se2 Mn1 99.22(7) 81_446 . ?
C7 P1 C7 100.9(9) 82_546 31_655 ?
C7 P1 C7 100.9(9) 82_546 . ?
C7 P1 C7 100.9(9) 31_655 . ?
C7 P1 Cd1 117.1(7) 82_546 . ?
C7 P1 Cd1 117.1(7) 31_655 . ?
C7 P1 Cd1 117.0(7) . . ?
P2 Cd2 Se4 108.60(3) . . ?
P2 Cd2 Se4 108.60(3) . 33_545 ?
Se4 Cd2 Se4 110.33(3) . 33_545 ?
P2 Cd2 Se4 108.60(3) . 53_455 ?
Se4 Cd2 Se4 110.33(3) . 53_455 ?
Se4 Cd2 Se4 110.33(3) 33_545 53_455 ?
Se3 Mn2 Se3 128.03(8) 51_556 . ?
Se3 Mn2 Se4 93.71(3) 51_556 . ?
Se3 Mn2 Se4 118.80(3) . . ?
Se3 Mn2 Se4 118.81(3) 51_556 51_556 ?
Se3 Mn2 Se4 93.70(3) . 51_556 ?
Se4 Mn2 Se4 102.85(6) . 51_556 ?
MN2A Se3 Mn2 0.0 78_456 78_456 ?
MN2A Se3 Mn2 98.80(5) 78_456 . ?
Mn2 Se3 Mn2 98.80(5) 78_456 . ?
MN2A Se3 MN2A 98.80(5) 78_456 33_545 ?
Mn2 Se3 MN2A 98.80(5) 78_456 33_545 ?
Mn2 Se3 MN2A 98.80(5) . 33_545 ?
MN2A Se3 Mn2 98.80(5) 78_456 33_545 ?
Mn2 Se3 Mn2 98.80(5) 78_456 33_545 ?
Mn2 Se3 Mn2 98.80(5) . 33_545 ?
MN2A Se3 Mn2 0.0 33_545 33_545 ?
C10 Se4 Mn2 109.8(2) . . ?
C10 Se4 Cd2 101.7(2) . . ?
Mn2 Se4 Cd2 100.59(4) . . ?
C16 P2 C16 103.2(4) . 53_455 ?
C16 P2 C16 103.1(4) . 33_545 ?
C16 P2 C16 103.1(4) 53_455 33_545 ?
C16 P2 Cd2 115.2(3) . . ?
C16 P2 Cd2 115.2(3) 53_455 . ?
C16 P2 Cd2 115.2(3) 33_545 . ?
C6 C1 C2 117.4(9) . . ?
C6 C1 Se1 118.9(7) . . ?
C2 C1 Se1 123.7(7) . . ?
C1 C2 C3 120.6(10) . . ?
C4 C3 C2 119.8(10) . . ?
C5 C4 C3 120.9(11) . . ?
C4 C5 C6 120.1(12) . . ?
C1 C6 C5 121.1(10) . . ?
C8 C7 P1 116.4(15) . . ?
C7 C8 C9 103.5(16) . . ?
C11 C10 C15 119.2(9) . . ?
C11 C10 Se4 123.5(6) . . ?
C15 C10 Se4 117.2(7) . . ?
C10 C11 C12 120.7(9) . . ?
C11 C12 C13 118.1(11) . . ?
C14 C13 C12 121.2(10) . . ?
C13 C14 C15 119.9(11) . . ?
C10 C15 C14 120.8(12) . . ?
C17 C16 P2 116.0(7) . . ?
C16 C17 C18 112.1(9) . . ?

loop_
_geom_bond_atom_site_label_1
_geom_bond_atom_site_label_2
_geom_bond_distance
_geom_bond_site_symmetry_2
_geom_bond_publ_flag
Cd1 P1 2.557(5) . ?
Cd1 Se1 2.6401(11) 82_546 ?
Cd1 Se1 2.6402(11) 31_655 ?
Cd1 Se1 2.6402(11) . ?
Mn1 Se2 2.5196(13) . ?
Mn1 Se2 2.5197(13) 4_567 ?
Mn1 Se1 2.6223(15) . ?
Mn1 Se1 2.6223(15) 4_567 ?
Se1 C1 1.929(8) . ?
Se2 MN1A 2.5195(13) 30_456 ?
Se2 Mn1 2.5195(13) 30_456 ?
Se2 MN1A 2.5195(13) 81_446 ?
Se2 Mn1 2.5195(13) 81_446 ?
P1 C7 1.833(14) 82_546 ?
P1 C7 1.833(14) 31_655 ?
P1 C7 1.833(15) . ?
Cd2 P2 2.579(4) . ?
Cd2 Se4 2.6231(9) . ?
Cd2 Se4 2.6232(9) 33_545 ?
Cd2 Se4 2.6232(9) 53_455 ?
Mn2 Se3 2.5171(9) 51_556 ?
Mn2 Se3 2.5171(9) . ?
Mn2 Se4 2.6139(11) . ?
Mn2 Se4 2.6139(11) 51_556 ?
Se3 MN2A 2.5170(9) 78_456 ?
Se3 Mn2 2.5170(9) 78_456 ?
Se3 MN2A 2.5172(9) 33_545 ?
Se3 Mn2 2.5172(9) 33_545 ?
Se4 C10 1.918(7) . ?
P2 C16 1.824(8) . ?
P2 C16 1.824(8) 53_455 ?
P2 C16 1.824(8) 33_545 ?
C1 C6 1.343(13) . ?
C1 C2 1.371(13) . ?
C2 C3 1.391(16) . ?
C3 C4 1.320(17) . ?
C4 C5 1.321(15) . ?
C5 C6 1.390(16) . ?
C7 C8 1.487(17) . ?
C8 C9 1.612(18) . ?
C10 C11 1.359(13) . ?
C10 C15 1.377(13) . ?
C11 C12 1.399(14) . ?
C12 C13 1.406(17) . ?
C13 C14 1.324(17) . ?
C14 C15 1.389(16) . ?
C16 C17 1.498(12) . ?
C17 C18 1.505(14) . ?
